data_7228202
loop_
_publ_author_name
'Chen, Neng-Hua'
'Zhang, Yu-Bo'
'Li, Wen'
'Li, Pan'
'Chen, Li-Feng'
'Li, Yao-Lan'
'Li, Guo-Qiang'
'Wang, Guo-Cai'

_publ_section_title
;
 Grandiflodines A and B, two novel diterpenoid alkaloids from Delphinium
 grandiflorum
;
_journal_issue 39
_journal_name_full 'RSC Adv.'
_journal_page_first 24129
_journal_paper_doi 10.1039/C7RA02869E
_journal_volume 7
_journal_year 2017
_chemical_absolute_configuration ad
_chemical_formula_moiety 'C22 H26 N2 O3'
_chemical_formula_sum 'C22 H28 N2 O3'
_chemical_formula_weight 368.46
_chemical_name_common 234
_chemical_name_systematic 123
_space_group_crystal_system monoclinic
_space_group_IT_number 4
_space_group_name_Hall 'P 2yb'
_space_group_name_H-M_alt 'P 1 21 1'
_symmetry_space_group_name_Hall 'P 2yb'
_symmetry_space_group_name_H-M 'P 1 21 1'
_atom_sites_solution_hydrogens geom
_atom_sites_solution_primary direct
_audit_creation_date 2016-07-05
_audit_creation_method
;
Olex2 1.2
(compiled 2016.02.19 svn.r3266 for OlexSys, GUI svn.r5155)
;
_audit_update_record
;
2016-11-18 deposited with the CCDC.
2017-04-27 downloaded from the CCDC.
;
_cell_angle_alpha 90
_cell_angle_beta 109.450(2)
_cell_angle_gamma 90
_cell_formula_units_Z 2
_cell_length_a 9.7305(2)
_cell_length_b 8.76406(16)
_cell_length_c 11.0765(2)
_cell_measurement_reflns_used 9943
_cell_measurement_temperature 173.00(10)
_cell_measurement_theta_max 62.8630
_cell_measurement_theta_min 4.2330
_cell_volume 890.68(3)
_computing_cell_refinement
;
CrysAlisPro, Agilent Technologies,
Version 1.171.37.35 (release 13-08-2014 CrysAlis171 .NET)
(compiled Aug 13 2014,18:06:01)
;
_computing_data_collection
;
CrysAlisPro, Agilent Technologies,
Version 1.171.37.35 (release 13-08-2014 CrysAlis171 .NET)
(compiled Aug 13 2014,18:06:01)
;
_computing_data_reduction
;
CrysAlisPro, Agilent Technologies,
Version 1.171.37.35 (release 13-08-2014 CrysAlis171 .NET)
(compiled Aug 13 2014,18:06:01)
;
_computing_molecular_graphics 'Olex2 (Dolomanov et al., 2009)'
_computing_publication_material 'Olex2 (Dolomanov et al., 2009)'
_computing_structure_refinement 'ShelXL (Sheldrick, 2015)'
_computing_structure_solution 'ShelXS (Sheldrick, 2008)'
_diffrn_ambient_environment N~2~
_diffrn_ambient_temperature 173.00(10)
_diffrn_detector 'CCD plate'
_diffrn_detector_area_resol_mean 16.0288
_diffrn_detector_type Sapphire3
_diffrn_measured_fraction_theta_full 0.992
_diffrn_measured_fraction_theta_max 0.992
_diffrn_measurement_details
;
#__ type_ start__ end____ width___ exp.time_
  1 omega -103.00   -3.00   1.0000    1.0000
omega____ theta____ kappa____ phi______ frames
    -      -33.2434  -77.0000   30.0000 100

#__ type_ start__ end____ width___ exp.time_
  2 omega   32.00  110.00   1.0000    1.0000
omega____ theta____ kappa____ phi______ frames
    -       33.2434 -178.0000  -60.0000 78

#__ type_ start__ end____ width___ exp.time_
  3 omega  -39.00   59.00   1.0000    1.0000
omega____ theta____ kappa____ phi______ frames
    -       33.2434  -38.0000   60.0000 98

#__ type_ start__ end____ width___ exp.time_
  4 omega   13.00  102.00   1.0000    1.0000
omega____ theta____ kappa____ phi______ frames
    -       33.2434   57.0000 -120.0000 89

#__ type_ start__ end____ width___ exp.time_
  5 omega   13.00  102.00   1.0000    1.0000
omega____ theta____ kappa____ phi______ frames
    -       33.2434   57.0000  -30.0000 89

#__ type_ start__ end____ width___ exp.time_
  6 omega   69.00  159.00   1.0000    1.0000
omega____ theta____ kappa____ phi______ frames
    -       90.5000   61.0000   90.0000 90

#__ type_ start__ end____ width___ exp.time_
  7 omega   69.00  159.00   1.0000    1.0000
omega____ theta____ kappa____ phi______ frames
    -       90.5000   61.0000 -150.0000 90

#__ type_ start__ end____ width___ exp.time_
  8 omega   18.00  163.00   1.0000    1.0000
omega____ theta____ kappa____ phi______ frames
    -       90.5000    0.0000 -180.0000 145

#__ type_ start__ end____ width___ exp.time_
  9 omega   22.00  112.00   1.0000    1.0000
omega____ theta____ kappa____ phi______ frames
    -       90.5000  -61.0000    0.0000 90

#__ type_ start__ end____ width___ exp.time_
 10 omega   19.00   77.00   1.0000    1.0000
omega____ theta____ kappa____ phi______ frames
    -       90.5000  -45.0000 -180.0000 58

#__ type_ start__ end____ width___ exp.time_
 11 omega   35.00  134.00   1.0000    1.0000
omega____ theta____ kappa____ phi______ frames
    -       90.5000  178.0000 -180.0000 99

#__ type_ start__ end____ width___ exp.time_
 12 omega   18.00   90.00   1.0000    1.0000
omega____ theta____ kappa____ phi______ frames
    -       90.5000 -111.0000   30.0000 72

#__ type_ start__ end____ width___ exp.time_
 13 omega   69.00  159.00   1.0000    1.0000
omega____ theta____ kappa____ phi______ frames
    -       90.5000   61.0000   60.0000 90

#__ type_ start__ end____ width___ exp.time_
 14 omega   19.00   83.00   1.0000    1.0000
omega____ theta____ kappa____ phi______ frames
    -       90.5000  -95.0000  -60.0000 64

#__ type_ start__ end____ width___ exp.time_
 15 omega   18.00   90.00   1.0000    1.0000
omega____ theta____ kappa____ phi______ frames
    -       90.5000 -111.0000  -30.0000 72

#__ type_ start__ end____ width___ exp.time_
 16 omega   19.00   77.00   1.0000    1.0000
omega____ theta____ kappa____ phi______ frames
    -       90.5000  -45.0000   60.0000 58

#__ type_ start__ end____ width___ exp.time_
 17 omega   69.00  159.00   1.0000    1.0000
omega____ theta____ kappa____ phi______ frames
    -       90.5000   61.0000 -120.0000 90

#__ type_ start__ end____ width___ exp.time_
 18 omega   19.00   77.00   1.0000    1.0000
omega____ theta____ kappa____ phi______ frames
    -       90.5000  -45.0000    0.0000 58

#__ type_ start__ end____ width___ exp.time_
 19 omega   67.00  162.00   1.0000    1.0000
omega____ theta____ kappa____ phi______ frames
    -       90.5000   45.0000  -90.0000 95

#__ type_ start__ end____ width___ exp.time_
 20 omega   61.00  163.00   1.0000    1.0000
omega____ theta____ kappa____ phi______ frames
    -       90.5000   30.0000 -180.0000 102

#__ type_ start__ end____ width___ exp.time_
 21 omega   18.00   90.00   1.0000    1.0000
omega____ theta____ kappa____ phi______ frames
    -       90.5000 -111.0000   90.0000 72

#__ type_ start__ end____ width___ exp.time_
 22 omega   18.00   90.00   1.0000    1.0000
omega____ theta____ kappa____ phi______ frames
    -       90.5000 -111.0000   60.0000 72

#__ type_ start__ end____ width___ exp.time_
 23 omega   37.00  164.00   1.0000    1.0000
omega____ theta____ kappa____ phi______ frames
    -       90.5000   15.0000    0.0000 127

#__ type_ start__ end____ width___ exp.time_
 24 omega   69.00  159.00   1.0000    1.0000
omega____ theta____ kappa____ phi______ frames
    -       90.5000   61.0000 -180.0000 90

#__ type_ start__ end____ width___ exp.time_
 25 omega   60.00  161.00   1.0000    1.0000
omega____ theta____ kappa____ phi______ frames
    -       90.5000   77.0000   90.0000 101

#__ type_ start__ end____ width___ exp.time_
 26 omega   19.00   83.00   1.0000    1.0000
omega____ theta____ kappa____ phi______ frames
    -       90.5000  -95.0000    0.0000 64

#__ type_ start__ end____ width___ exp.time_
 27 omega   19.00   83.00   1.0000    1.0000
omega____ theta____ kappa____ phi______ frames
    -       90.5000  -95.0000  150.0000 64

#__ type_ start__ end____ width___ exp.time_
 28 omega   19.00  125.00   1.0000    1.0000
omega____ theta____ kappa____ phi______ frames
    -       90.5000  -85.0000    5.0000 106

#__ type_ start__ end____ width___ exp.time_
 29 omega   69.00  159.00   1.0000    1.0000
omega____ theta____ kappa____ phi______ frames
    -       90.5000   61.0000  -60.0000 90

#__ type_ start__ end____ width___ exp.time_
 30 omega   67.00  162.00   1.0000    1.0000
omega____ theta____ kappa____ phi______ frames
    -       90.5000   45.0000   90.0000 95

#__ type_ start__ end____ width___ exp.time_
 31 omega   67.00  162.00   1.0000    1.0000
omega____ theta____ kappa____ phi______ frames
    -       90.5000   45.0000  120.0000 95

#__ type_ start__ end____ width___ exp.time_
 32 omega   18.00   88.00   1.0000    1.0000
omega____ theta____ kappa____ phi______ frames
    -       90.5000  -20.0000   -0.8033 70

#__ type_ start__ end____ width___ exp.time_
 33 omega -110.00  -53.00   1.0000    1.0000
omega____ theta____ kappa____ phi______ frames
    -      -33.2434  178.0000 -120.0000 57

#__ type_ start__ end____ width___ exp.time_
 34 omega   35.00  109.00   1.0000    1.0000
omega____ theta____ kappa____ phi______ frames
    -       33.2434  178.0000   30.0000 74

#__ type_ start__ end____ width___ exp.time_
 35 omega    3.00  103.00   1.0000    1.0000
omega____ theta____ kappa____ phi______ frames
    -       33.2434   77.0000   30.0000 100

#__ type_ start__ end____ width___ exp.time_
 36 omega  -25.00   75.00   1.0000    1.0000
omega____ theta____ kappa____ phi______ frames
    -       33.2434  -99.0000   30.0000 100

#__ type_ start__ end____ width___ exp.time_
 37 omega    3.00  103.00   1.0000    1.0000
omega____ theta____ kappa____ phi______ frames
    -       33.2434   77.0000 -150.0000 100

#__ type_ start__ end____ width___ exp.time_
 38 omega    8.00  106.00   1.0000    1.0000
omega____ theta____ kappa____ phi______ frames
    -       33.2434   38.0000   90.0000 98

#__ type_ start__ end____ width___ exp.time_
 39 omega   13.00  102.00   1.0000    1.0000
omega____ theta____ kappa____ phi______ frames
    -       33.2434   57.0000  150.0000 89
;
_diffrn_measurement_device 'four-circle diffractometer'
_diffrn_measurement_device_type 'Gemini S Ultra'
_diffrn_measurement_method '\w scans'
_diffrn_orient_matrix_UB_11 -0.1240611000
_diffrn_orient_matrix_UB_12 -0.0670029000
_diffrn_orient_matrix_UB_13 0.0409293000
_diffrn_orient_matrix_UB_21 0.0945868000
_diffrn_orient_matrix_UB_22 -0.1409037000
_diffrn_orient_matrix_UB_23 0.0552873000
_diffrn_orient_matrix_UB_31 0.0618255000
_diffrn_orient_matrix_UB_32 0.0810065000
_diffrn_orient_matrix_UB_33 0.1304990000
_diffrn_radiation_monochromator mirror
_diffrn_radiation_probe x-ray
_diffrn_radiation_type CuK\a
_diffrn_radiation_wavelength 1.54184
_diffrn_reflns_av_R_equivalents 0.0258
_diffrn_reflns_av_unetI/netI 0.0158
_diffrn_reflns_Laue_measured_fraction_full 0.992
_diffrn_reflns_Laue_measured_fraction_max 0.992
_diffrn_reflns_limit_h_max 11
_diffrn_reflns_limit_h_min -11
_diffrn_reflns_limit_k_max 10
_diffrn_reflns_limit_k_min -10
_diffrn_reflns_limit_l_max 12
_diffrn_reflns_limit_l_min -12
_diffrn_reflns_number 14056
_diffrn_reflns_point_group_measured_fraction_full 0.989
_diffrn_reflns_point_group_measured_fraction_max 0.989
_diffrn_reflns_theta_full 62.768
_diffrn_reflns_theta_max 62.768
_diffrn_reflns_theta_min 4.233
_diffrn_source 'sealed X-ray tube'
_diffrn_source_type 'Enhance Ultra (Cu) X-ray Source'
_exptl_absorpt_coefficient_mu 0.731
_exptl_absorpt_correction_T_max 1.00000
_exptl_absorpt_correction_T_min 0.78780
_exptl_absorpt_correction_type multi-scan
_exptl_absorpt_process_details
;
CrysAlisPro, Agilent Technologies,
Version 1.171.37.35 (release 13-08-2014 CrysAlis171 .NET)
(compiled Aug 13 2014,18:06:01)
Empirical absorption correction using spherical harmonics,
 implemented in SCALE3 ABSPACK scaling algorithm.
;
_exptl_crystal_colour 'clear light colourless'
_exptl_crystal_colour_lustre clear
_exptl_crystal_colour_modifier light
_exptl_crystal_colour_primary colourless
_exptl_crystal_density_diffrn 1.374
_exptl_crystal_description block
_exptl_crystal_F_000 396
_exptl_crystal_size_max 0.3
_exptl_crystal_size_mid 0.28
_exptl_crystal_size_min 0.22
_refine_diff_density_max 0.374
_refine_diff_density_min -0.147
_refine_diff_density_rms 0.038
_refine_ls_abs_structure_details
;
 Flack x determined using 1274 quotients [(I+)-(I-)]/[(I+)+(I-)]
 (Parsons, Flack and Wagner, Acta Cryst. B69 (2013) 249-259).
;
_refine_ls_abs_structure_Flack -0.05(6)
_refine_ls_extinction_method none
_refine_ls_goodness_of_fit_ref 1.111
_refine_ls_hydrogen_treatment constr
_refine_ls_matrix_type full
_refine_ls_number_parameters 248
_refine_ls_number_reflns 2829
_refine_ls_number_restraints 1
_refine_ls_restrained_S_all 1.111
_refine_ls_R_factor_all 0.0300
_refine_ls_R_factor_gt 0.0297
_refine_ls_shift/su_max 0.000
_refine_ls_shift/su_mean 0.000
_refine_ls_structure_factor_coef Fsqd
_refine_ls_weighting_details 'w=1/[\s^2^(Fo^2^)+(0.0532P)^2^+0.1904P] where P=(Fo^2^+2Fc^2^)/3'
_refine_ls_weighting_scheme calc
_refine_ls_wR_factor_gt 0.0837
_refine_ls_wR_factor_ref 0.0840
_reflns_Friedel_coverage 0.856
_reflns_Friedel_fraction_full 0.986
_reflns_Friedel_fraction_max 0.986
_reflns_number_gt 2797
_reflns_number_total 2829
_reflns_threshold_expression 'I > 2\s(I)'
_cod_data_source_file c7ra02869e2.cif
_cod_data_source_block lgq_fyc16
_cod_database_code 7228202
_shelx_space_group_comment
;
The symmetry employed for this shelxl refinement is uniquely defined
by the following loop, which should always be used as a source of
symmetry information in preference to the above space-group names.
They are only intended as comments.
;
_reflns_odcompleteness_completeness 96.77
_reflns_odcompleteness_iscentric 1
_reflns_odcompleteness_theta 63.60
_olex2_refinement_description
;
1. Fixed Uiso
 At 1.2 times of:
  All C(H) groups, All C(H,H) groups
 At 1.5 times of:
  All C(H,H,H) groups, All O(H) groups
2.a Ternary CH refined with riding coordinates:
 C8(H8), C11(H11), C19(H19), C20(H20), C22(H22), C25(H25)
2.b Secondary CH2 refined with riding coordinates:
 C12(H12A,H12B), C13(H13A,H13B), C17(H17A,H17B), C21(H21A,H21B), C23(H23A,
 H23B), C26(H26A,H26B)
2.c Idealised Me refined as rotating group:
 C6(H6A,H6B,H6C), C10(H10A,H10B,H10C)
2.d Idealised tetrahedral OH refined as rotating group:
 O1(H1), O3(H3)
;
_shelx_shelxl_version_number 2014/7
_olex2_submission_special_instructions 'No special instructions were received'

loop_
_space_group_symop_operation_xyz
'x, y, z'
'-x, y+1/2, -z'

loop_
_atom_site_label
_atom_site_type_symbol
_atom_site_fract_x
_atom_site_fract_y
_atom_site_fract_z
_atom_site_U_iso_or_equiv
_atom_site_adp_type
_atom_site_occupancy
_atom_site_site_symmetry_order
_atom_site_calc_flag
_atom_site_refinement_flags_posn
O1 O 0.46503(18) 0.1961(2) 0.11265(16) 0.0227(4) Uani 1 1 d .
H1 H 0.4008 0.2505 0.1221 0.034 Uiso 1 1 calc GR
O2 O 0.89379(19) 0.2442(2) 0.47778(16) 0.0241(4) Uani 1 1 d .
O3 O 0.9754(2) 0.6632(2) 0.26355(17) 0.0283(4) Uani 1 1 d .
H3 H 1.0032 0.6853 0.3398 0.042 Uiso 1 1 calc GR
C4 C 0.5714(2) 0.1666(3) 0.2336(2) 0.0181(5) Uani 1 1 d .
N5 N 0.9533(2) 0.1712(2) 0.23574(19) 0.0186(4) Uani 1 1 d .
C6 C 0.8767(3) 0.4706(3) 0.0362(2) 0.0219(5) Uani 1 1 d .
H6A H 0.7845 0.5112 -0.0163 0.033 Uiso 1 1 calc GR
H6B H 0.9002 0.3825 -0.0046 0.033 Uiso 1 1 calc GR
H6C H 0.9510 0.5467 0.0476 0.033 Uiso 1 1 calc GR
C7 C 0.8678(2) 0.4249(3) 0.1678(2) 0.0171(5) Uani 1 1 d .
C8 C 0.8463(3) 0.5730(3) 0.2337(2) 0.0197(5) Uani 1 1 d .
H8 H 0.7683 0.6305 0.1710 0.024 Uiso 1 1 calc R
C9 C 1.1298(3) 0.3545(3) 0.2032(2) 0.0234(6) Uani 1 1 d .
C10 C 1.0647(3) 0.0530(3) 0.2594(3) 0.0230(5) Uani 1 1 d .
H10A H 1.0193 -0.0457 0.2488 0.034 Uiso 1 1 calc GR
H10B H 1.1317 0.0627 0.3451 0.034 Uiso 1 1 calc GR
H10C H 1.1165 0.0641 0.1997 0.034 Uiso 1 1 calc GR
C11 C 0.8173(2) 0.1605(3) 0.1262(2) 0.0182(5) Uani 1 1 d .
H11 H 0.8382 0.1686 0.0457 0.022 Uiso 1 1 calc R
C12 C 0.6985(3) -0.0275(3) 0.4643(2) 0.0210(5) Uani 1 1 d .
H12A H 0.7221 -0.1331 0.4886 0.025 Uiso 1 1 calc R
H12B H 0.7356 0.0354 0.5404 0.025 Uiso 1 1 calc R
C13 C 0.7989(3) 0.5468(3) 0.3492(2) 0.0224(5) Uani 1 1 d .
H13A H 0.7741 0.6438 0.3787 0.027 Uiso 1 1 calc R
H13B H 0.8792 0.5030 0.4179 0.027 Uiso 1 1 calc R
C14 C 0.6534(3) 0.0154(3) 0.2284(2) 0.0188(5) Uani 1 1 d .
N15 N 1.2268(2) 0.3699(3) 0.1679(2) 0.0345(6) Uani 1 1 d .
C16 C 0.3635(3) -0.2208(4) 0.2978(3) 0.0372(7) Uani 1 1 d .
C17 C 0.5517(3) -0.1225(3) 0.2070(2) 0.0232(5) Uani 1 1 d .
H17A H 0.4805 -0.1178 0.1215 0.028 Uiso 1 1 calc R
H17B H 0.6079 -0.2154 0.2135 0.028 Uiso 1 1 calc R
C18 C 0.4740(3) -0.1266(3) 0.3038(2) 0.0244(6) Uani 1 1 d .
C19 C 0.7465(3) 0.3072(3) 0.1507(2) 0.0172(5) Uani 1 1 d .
H19 H 0.6618 0.3330 0.0761 0.021 Uiso 1 1 calc R
C20 C 0.5323(3) -0.0080(3) 0.4050(2) 0.0226(5) Uani 1 1 d .
H20 H 0.4862 -0.0172 0.4710 0.027 Uiso 1 1 calc R
C21 C 0.7249(3) 0.0195(3) 0.1240(2) 0.0208(5) Uani 1 1 d .
H21A H 0.7859 -0.0702 0.1330 0.025 Uiso 1 1 calc R
H21B H 0.6489 0.0136 0.0411 0.025 Uiso 1 1 calc R
C22 C 0.7687(2) 0.0214(3) 0.3635(2) 0.0189(5) Uani 1 1 d .
H22 H 0.8534 -0.0421 0.3688 0.023 Uiso 1 1 calc R
C23 C 0.6674(3) 0.4398(3) 0.3175(2) 0.0217(5) Uani 1 1 d .
H23A H 0.6396 0.4264 0.3931 0.026 Uiso 1 1 calc R
H23B H 0.5859 0.4862 0.2516 0.026 Uiso 1 1 calc R
C24 C 0.8091(2) 0.1908(3) 0.3790(2) 0.0178(5) Uani 1 1 d .
C25 C 1.0034(2) 0.3299(3) 0.2482(2) 0.0178(5) Uani 1 1 d .
H25 H 1.0308 0.3606 0.3382 0.021 Uiso 1 1 calc R
C26 C 0.5005(3) 0.1497(3) 0.3407(2) 0.0214(5) Uani 1 1 d .
H26A H 0.5384 0.2284 0.4048 0.026 Uiso 1 1 calc R
H26B H 0.3960 0.1638 0.3036 0.026 Uiso 1 1 calc R
C27 C 0.6994(3) 0.2842(3) 0.2711(2) 0.0171(5) Uani 1 1 d .

loop_
_atom_site_aniso_label
_atom_site_aniso_U_11
_atom_site_aniso_U_22
_atom_site_aniso_U_33
_atom_site_aniso_U_23
_atom_site_aniso_U_13
_atom_site_aniso_U_12
O1 0.0141(8) 0.0289(10) 0.0224(9) 0.0032(7) 0.0027(7) 0.0040(7)
O2 0.0240(9) 0.0245(9) 0.0194(8) -0.0003(7) 0.0013(7) -0.0010(7)
O3 0.0314(10) 0.0276(10) 0.0270(9) -0.0055(8) 0.0110(8) -0.0121(8)
C4 0.0125(11) 0.0231(13) 0.0173(11) 0.0012(10) 0.0029(9) 0.0021(10)
N5 0.0152(9) 0.0176(10) 0.0233(10) -0.0008(8) 0.0066(8) 0.0024(8)
C6 0.0206(12) 0.0239(13) 0.0209(12) 0.0016(10) 0.0065(10) -0.0001(10)
C7 0.0132(11) 0.0197(13) 0.0172(11) 0.0002(9) 0.0036(9) 0.0011(9)
C8 0.0183(12) 0.0170(13) 0.0215(12) -0.0006(10) 0.0037(9) -0.0003(10)
C9 0.0187(12) 0.0224(13) 0.0277(13) 0.0038(11) 0.0060(10) 0.0020(10)
C10 0.0188(12) 0.0221(13) 0.0288(13) 0.0013(11) 0.0090(10) 0.0055(10)
C11 0.0161(11) 0.0206(12) 0.0186(11) -0.0016(10) 0.0068(9) 0.0012(10)
C12 0.0214(12) 0.0200(12) 0.0205(12) 0.0020(10) 0.0054(10) 0.0014(10)
C13 0.0259(13) 0.0175(12) 0.0249(12) -0.0030(10) 0.0096(10) 0.0020(10)
C14 0.0172(11) 0.0191(13) 0.0198(12) -0.0006(10) 0.0056(10) 0.0010(9)
N15 0.0223(11) 0.0367(13) 0.0477(14) 0.0118(12) 0.0157(11) 0.0056(10)
C16 0.0292(15) 0.0393(17) 0.0414(16) 0.0087(14) 0.0095(13) -0.0099(13)
C17 0.0194(12) 0.0222(13) 0.0248(12) 0.0005(11) 0.0030(10) -0.0005(10)
C18 0.0186(12) 0.0229(13) 0.0287(13) 0.0070(11) 0.0040(11) 0.0003(10)
C19 0.0132(11) 0.0203(12) 0.0164(11) -0.0004(9) 0.0026(9) 0.0024(9)
C20 0.0203(12) 0.0262(13) 0.0243(12) 0.0054(11) 0.0112(10) 0.0015(10)
C21 0.0213(12) 0.0234(14) 0.0186(12) -0.0035(10) 0.0076(10) -0.0003(10)
C22 0.0133(11) 0.0209(13) 0.0209(12) 0.0016(10) 0.0037(10) 0.0035(9)
C23 0.0216(12) 0.0201(13) 0.0257(12) -0.0004(10) 0.0111(11) 0.0035(10)
C24 0.0138(11) 0.0208(12) 0.0192(12) 0.0000(10) 0.0061(10) 0.0024(9)
C25 0.0132(11) 0.0203(13) 0.0202(11) -0.0002(9) 0.0057(9) 0.0009(9)
C26 0.0144(11) 0.0258(13) 0.0252(12) 0.0021(11) 0.0082(10) 0.0024(10)
C27 0.0143(11) 0.0179(12) 0.0192(11) -0.0003(9) 0.0057(9) 0.0019(9)

loop_
_atom_type_symbol
_atom_type_description
_atom_type_scat_dispersion_real
_atom_type_scat_dispersion_imag
_atom_type_scat_source
C C 0.0181 0.0091 'International Tables Vol C Tables 4.2.6.8 and 6.1.1.4'
H H 0.0000 0.0000 'International Tables Vol C Tables 4.2.6.8 and 6.1.1.4'
N N 0.0311 0.0180 'International Tables Vol C Tables 4.2.6.8 and 6.1.1.4'
O O 0.0492 0.0322 'International Tables Vol C Tables 4.2.6.8 and 6.1.1.4'

loop_
_geom_angle_atom_site_label_1
_geom_angle_atom_site_label_2
_geom_angle_atom_site_label_3
_geom_angle
C4 O1 H1 109.5
C8 O3 H3 109.5
O1 C4 C14 109.99(19)
O1 C4 C26 111.50(17)
O1 C4 C27 113.42(19)
C14 C4 C26 107.92(19)
C14 C4 C27 101.43(17)
C27 C4 C26 111.99(18)
C10 N5 C11 120.9(2)
C10 N5 C25 116.94(18)
C25 N5 C11 108.53(19)
H6A C6 H6B 109.5
H6A C6 H6C 109.5
H6B C6 H6C 109.5
C7 C6 H6A 109.5
C7 C6 H6B 109.5
C7 C6 H6C 109.5
C6 C7 C25 111.96(19)
C8 C7 C6 106.76(19)
C8 C7 C25 113.69(19)
C19 C7 C6 110.01(19)
C19 C7 C8 114.00(19)
C19 C7 C25 100.46(18)
O3 C8 C7 109.25(19)
O3 C8 H8 107.1
O3 C8 C13 112.3(2)
C7 C8 H8 107.1
C13 C8 C7 113.59(19)
C13 C8 H8 107.1
N15 C9 C25 178.4(3)
N5 C10 H10A 109.5
N5 C10 H10B 109.5
N5 C10 H10C 109.5
H10A C10 H10B 109.5
H10A C10 H10C 109.5
H10B C10 H10C 109.5
N5 C11 H11 110.1
N5 C11 C19 97.75(18)
N5 C11 C21 115.4(2)
C19 C11 H11 110.1
C21 C11 H11 110.1
C21 C11 C19 112.77(19)
H12A C12 H12B 108.4
C20 C12 H12A 110.0
C20 C12 H12B 110.0
C20 C12 C22 108.30(19)
C22 C12 H12A 110.0
C22 C12 H12B 110.0
C8 C13 H13A 109.3
C8 C13 H13B 109.3
C8 C13 C23 111.4(2)
H13A C13 H13B 108.0
C23 C13 H13A 109.3
C23 C13 H13B 109.3
C17 C14 C4 111.43(19)
C17 C14 C21 109.50(19)
C17 C14 C22 113.7(2)
C21 C14 C4 111.94(19)
C21 C14 C22 111.31(19)
C22 C14 C4 98.69(18)
C14 C17 H17A 109.4
C14 C17 H17B 109.4
H17A C17 H17B 108.0
C18 C17 C14 111.2(2)
C18 C17 H17A 109.4
C18 C17 H17B 109.4
C16 C18 C17 124.4(3)
C16 C18 C20 124.3(3)
C20 C18 C17 111.2(2)
C7 C19 H19 110.3
C7 C19 C27 114.52(19)
C11 C19 C7 102.39(19)
C11 C19 H19 110.3
C11 C19 C27 108.78(19)
C27 C19 H19 110.3
C12 C20 H20 110.4
C18 C20 C12 109.0(2)
C18 C20 H20 110.4
C18 C20 C26 108.1(2)
C26 C20 C12 108.5(2)
C26 C20 H20 110.4
C11 C21 C14 114.85(19)
C11 C21 H21A 108.6
C11 C21 H21B 108.6
C14 C21 H21A 108.6
C14 C21 H21B 108.6
H21A C21 H21B 107.5
C12 C22 H22 111.4
C14 C22 C12 109.63(18)
C14 C22 H22 111.4
C24 C22 C12 110.2(2)
C24 C22 C14 102.61(19)
C24 C22 H22 111.4
C13 C23 H23A 109.2
C13 C23 H23B 109.2
H23A C23 H23B 107.9
C27 C23 C13 112.11(19)
C27 C23 H23A 109.2
C27 C23 H23B 109.2
O2 C24 C22 122.9(2)
O2 C24 C27 125.1(2)
C22 C24 C27 110.0(2)
N5 C25 C7 105.09(17)
N5 C25 C9 113.1(2)
N5 C25 H25 109.0
C7 C25 H25 109.0
C9 C25 C7 111.6(2)
C9 C25 H25 109.0
C4 C26 H26A 109.4
C4 C26 H26B 109.4
C20 C26 C4 111.39(19)
C20 C26 H26A 109.4
C20 C26 H26B 109.3
H26A C26 H26B 108.0
C19 C27 C4 107.05(18)
C23 C27 C4 116.43(19)
C23 C27 C19 108.82(19)
C23 C27 C24 112.3(2)
C24 C27 C4 98.08(18)
C24 C27 C19 113.91(18)

loop_
_geom_bond_atom_site_label_1
_geom_bond_atom_site_label_2
_geom_bond_distance
O1 H1 0.8200
O1 C4 1.418(3)
O2 C24 1.223(3)
O3 H3 0.8200
O3 C8 1.426(3)
C4 C14 1.558(3)
C4 C26 1.565(3)
C4 C27 1.563(3)
N5 C10 1.459(3)
N5 C11 1.471(3)
N5 C25 1.466(3)
C6 H6A 0.9600
C6 H6B 0.9600
C6 H6C 0.9600
C6 C7 1.542(3)
C7 C8 1.537(3)
C7 C19 1.531(3)
C7 C25 1.564(3)
C8 H8 0.9800
C8 C13 1.515(3)
C9 N15 1.144(4)
C9 C25 1.488(3)
C10 H10A 0.9600
C10 H10B 0.9600
C10 H10C 0.9600
C11 H11 0.9800
C11 C19 1.525(3)
C11 C21 1.524(3)
C12 H12A 0.9700
C12 H12B 0.9700
C12 C20 1.539(3)
C12 C22 1.551(3)
C13 H13A 0.9700
C13 H13B 0.9700
C13 C23 1.529(3)
C14 C17 1.529(3)
C14 C21 1.536(3)
C14 C22 1.544(3)
C16 C18 1.339(4)
C17 H17A 0.9700
C17 H17B 0.9700
C17 C18 1.504(4)
C18 C20 1.495(4)
C19 H19 0.9800
C19 C27 1.561(3)
C20 H20 0.9800
C20 C26 1.538(4)
C21 H21A 0.9700
C21 H21B 0.9700
C22 H22 0.9800
C22 C24 1.531(3)
C23 H23A 0.9700
C23 H23B 0.9700
C23 C27 1.526(3)
C24 C27 1.545(3)
C25 H25 0.9800
C26 H26A 0.9700
C26 H26B 0.9700

loop_
_geom_torsion_atom_site_label_1
_geom_torsion_atom_site_label_2
_geom_torsion_atom_site_label_3
_geom_torsion_atom_site_label_4
_geom_torsion
O1 C4 C14 C17 -65.8(2)
O1 C4 C14 C21 57.2(2)
O1 C4 C14 C22 174.43(18)
O1 C4 C26 C20 120.4(2)
O1 C4 C27 C19 -45.2(2)
O1 C4 C27 C23 76.7(3)
O1 C4 C27 C24 -163.35(18)
O2 C24 C27 C4 -143.3(2)
O2 C24 C27 C19 103.9(3)
O2 C24 C27 C23 -20.3(3)
O3 C8 C13 C23 -175.6(2)
C4 C14 C17 C18 -53.0(3)
C4 C14 C21 C11 50.0(3)
C4 C14 C22 C12 77.8(2)
C4 C14 C22 C24 -39.3(2)
N5 C11 C19 C7 50.3(2)
N5 C11 C19 C27 -71.3(2)
N5 C11 C21 C14 69.2(3)
C6 C7 C8 O3 -67.8(2)
C6 C7 C8 C13 165.96(19)
C6 C7 C19 C11 77.8(2)
C6 C7 C19 C27 -164.6(2)
C6 C7 C25 N5 -101.8(2)
C6 C7 C25 C9 21.1(3)
C7 C8 C13 C23 -51.0(3)
C7 C19 C27 C4 177.54(18)
C7 C19 C27 C23 50.9(3)
C7 C19 C27 C24 -75.2(3)
C8 C7 C19 C11 -162.33(19)
C8 C7 C19 C27 -44.8(3)
C8 C7 C25 N5 137.15(19)
C8 C7 C25 C9 -99.9(2)
C8 C13 C23 C27 59.4(3)
C10 N5 C11 C19 179.3(2)
C10 N5 C11 C21 59.5(3)
C10 N5 C25 C7 158.0(2)
C10 N5 C25 C9 36.1(3)
C11 N5 C25 C7 17.0(2)
C11 N5 C25 C9 -105.0(2)
C11 C19 C27 C4 -68.6(2)
C11 C19 C27 C23 164.77(19)
C11 C19 C27 C24 38.6(3)
C12 C20 C26 C4 59.6(3)
C12 C22 C24 O2 59.6(3)
C12 C22 C24 C27 -105.0(2)
C13 C23 C27 C4 -179.0(2)
C13 C23 C27 C19 -57.9(3)
C13 C23 C27 C24 69.1(3)
C14 C4 C26 C20 -0.5(3)
C14 C4 C27 C19 72.7(2)
C14 C4 C27 C23 -165.38(19)
C14 C4 C27 C24 -45.47(19)
C14 C17 C18 C16 170.0(2)
C14 C17 C18 C20 -7.9(3)
C14 C22 C24 O2 176.3(2)
C14 C22 C24 C27 11.7(2)
C16 C18 C20 C12 128.1(3)
C16 C18 C20 C26 -114.2(3)
C17 C14 C21 C11 174.1(2)
C17 C14 C22 C12 -40.2(3)
C17 C14 C22 C24 -157.35(19)
C17 C18 C20 C12 -54.1(3)
C17 C18 C20 C26 63.7(2)
C18 C20 C26 C4 -58.5(2)
C19 C7 C8 O3 170.55(19)
C19 C7 C8 C13 44.3(3)
C19 C7 C25 N5 15.0(2)
C19 C7 C25 C9 137.9(2)
C19 C11 C21 C14 -42.0(3)
C20 C12 C22 C14 -20.6(3)
C20 C12 C22 C24 91.7(2)
C21 C11 C19 C7 172.04(18)
C21 C11 C19 C27 50.5(2)
C21 C14 C17 C18 -177.35(19)
C21 C14 C22 C12 -164.44(19)
C21 C14 C22 C24 78.5(2)
C22 C12 C20 C18 70.4(2)
C22 C12 C20 C26 -47.1(3)
C22 C14 C17 C18 57.5(3)
C22 C14 C21 C11 -59.4(3)
C22 C24 C27 C4 20.8(2)
C22 C24 C27 C19 -91.9(2)
C22 C24 C27 C23 143.8(2)
C25 N5 C11 C19 -41.5(2)
C25 N5 C11 C21 -161.29(19)
C25 C7 C8 O3 56.2(2)
C25 C7 C8 C13 -70.1(3)
C25 C7 C19 C11 -40.4(2)
C25 C7 C19 C27 77.2(2)
C26 C4 C14 C17 56.0(2)
C26 C4 C14 C21 179.02(19)
C26 C4 C14 C22 -63.7(2)
C26 C4 C27 C19 -172.49(18)
C26 C4 C27 C23 -50.5(3)
C26 C4 C27 C24 69.4(2)
C27 C4 C14 C17 173.84(18)
C27 C4 C14 C21 -63.1(2)
C27 C4 C14 C22 54.1(2)
C27 C4 C26 C20 -111.3(2)
